data_7017178
loop_
_publ_author_name
'Meng, Xianggao'
'Liu, Liang'
'Zhang, Hang'
'Luo, Yuanyuan'
'Liu, Changlin'

_publ_section_title
;
 Tris(benzimidazolyl)amine-Cu(ii) coordination units bridged by
 carboxylates: structures and DNA-condensing property.
;
_journal_issue 48
_journal_name_full 'Dalton transactions (Cambridge, England : 2003)'
_journal_page_first 12846
_journal_page_last 12855
_journal_paper_doi 10.1039/c1dt10695c
_journal_volume 40
_journal_year 2011
_chemical_formula_moiety 'C58 H50 Cu2 N16, 4(Cl O4), H2 O'
_chemical_formula_sum 'C58 H52 Cl4 Cu2 N16 O17'
_chemical_formula_weight 1514.04
_chemical_name_systematic
;
?
;
_space_group_IT_number 2
_symmetry_cell_setting triclinic
_symmetry_space_group_name_Hall '-P 1'
_symmetry_space_group_name_H-M 'P -1'
_atom_sites_solution_hydrogens geom
_atom_sites_solution_primary direct
_atom_sites_solution_secondary difmap
_audit_creation_method SHELXL-97
_cell_angle_alpha 68.450(2)
_cell_angle_beta 84.851(3)
_cell_angle_gamma 69.359(2)
_cell_formula_units_Z 2
_cell_length_a 13.8253(10)
_cell_length_b 16.9498(11)
_cell_length_c 17.9303(13)
_cell_measurement_reflns_used 3654
_cell_measurement_temperature 292(2)
_cell_measurement_theta_max 18.11
_cell_measurement_theta_min 2.33
_cell_volume 3653.3(4)
_computing_cell_refinement 'Bruker SMART'
_computing_data_collection 'Bruker SMART'
_computing_data_reduction 'Bruker SAINT'
_computing_molecular_graphics 'Bruker SHELXTL'
_computing_publication_material 'Bruker SHELXTL'
_computing_structure_refinement 'SHELXL-97 (Sheldrick, 1997)'
_computing_structure_solution 'SHELXS-97 (Sheldrick, 1990)'
_diffrn_ambient_temperature 292(2)
_diffrn_measured_fraction_theta_full 0.983
_diffrn_measured_fraction_theta_max 0.983
_diffrn_measurement_device_type 'CCD area detector'
_diffrn_measurement_method 'phi and omega scans'
_diffrn_radiation_monochromator graphite
_diffrn_radiation_source 'fine-focus sealed tube'
_diffrn_radiation_type MoK\a
_diffrn_radiation_wavelength 0.71073
_diffrn_reflns_av_R_equivalents 0.0687
_diffrn_reflns_av_sigmaI/netI 0.0964
_diffrn_reflns_limit_h_max 16
_diffrn_reflns_limit_h_min -16
_diffrn_reflns_limit_k_max 20
_diffrn_reflns_limit_k_min -18
_diffrn_reflns_limit_l_max 21
_diffrn_reflns_limit_l_min 0
_diffrn_reflns_number 35001
_diffrn_reflns_theta_full 25.00
_diffrn_reflns_theta_max 25.00
_diffrn_reflns_theta_min 1.58
_exptl_absorpt_coefficient_mu 0.801
_exptl_absorpt_correction_T_max 0.9242
_exptl_absorpt_correction_T_min 0.8371
_exptl_absorpt_correction_type multi-scan
_exptl_absorpt_process_details 'SADABS, Sheldrick, 1997'
_exptl_crystal_colour blue
_exptl_crystal_density_diffrn 1.376
_exptl_crystal_density_method 'not measured'
_exptl_crystal_description block
_exptl_crystal_F_000 1548
_exptl_crystal_size_max 0.23
_exptl_crystal_size_mid 0.13
_exptl_crystal_size_min 0.10
_platon_squeeze_details
;
For the residual electron densities, only water O17 molecule
can be assigned unambiguously. For the other residual electron densities,
which should be considered as peaks from disordered water molecules,
did not give a chemical meaningful result after a carefull refinement.
Therefor, the contributions of the disordered
solvent molecules (c.a. 113 e/unit cell) were removed from the
diffraction data using the SQUEEZE routine of PLATON software and
then final refinements were carried out. These electon densities
account to ca. eleven water molecules, i.e. the
suitable moiety formula should be
Cu~2~C~58~H~50~N~16~.(Cl O~4~)~4~.(H~2~O)~6.5~ .
;
_refine_diff_density_max 0.756
_refine_diff_density_min -0.465
_refine_diff_density_rms 0.091
_refine_ls_extinction_method none
_refine_ls_goodness_of_fit_ref 0.976
_refine_ls_hydrogen_treatment constr
_refine_ls_matrix_type full
_refine_ls_number_parameters 1046
_refine_ls_number_reflns 12662
_refine_ls_number_restraints 80
_refine_ls_restrained_S_all 0.979
_refine_ls_R_factor_all 0.1235
_refine_ls_R_factor_gt 0.0800
_refine_ls_shift/su_max 0.000
_refine_ls_shift/su_mean 0.000
_refine_ls_structure_factor_coef Fsqd
_refine_ls_weighting_details 'calc w=1/[\s^2^(Fo^2^)+(0.1355P)^2^+0.0000P] where P=(Fo^2^+2Fc^2^)/3'
_refine_ls_weighting_scheme calc
_refine_ls_wR_factor_gt 0.2135
_refine_ls_wR_factor_ref 0.2335
_reflns_number_gt 7068
_reflns_number_total 12662
_reflns_threshold_expression >2sigma(I)
_cod_data_source_file c1dt10695c.txt
_cod_data_source_block 3
_cod_depositor_comments
;
The following automatic conversions were performed:

'_symmetry_cell_setting' value 'Triclinic' changed to 'triclinic'
according to /home/saulius/struct/CIF-dictionaries/cif_core.dic
dictionary named 'cif_core.dic' version 2.4.1 from 2010-06-29.

Automatic conversion script
Id: cif_fix_values 1715 2011-07-08 13:25:40Z adriana 
;
_cod_original_sg_symbol_Hall '-p 1'
_cod_database_code 7017178

loop_
_symmetry_equiv_pos_as_xyz
'x, y, z'
'-x, -y, -z'

loop_
_atom_site_label
_atom_site_type_symbol
_atom_site_fract_x
_atom_site_fract_y
_atom_site_fract_z
_atom_site_U_iso_or_equiv
_atom_site_adp_type
_atom_site_occupancy
_atom_site_symmetry_multiplicity
_atom_site_calc_flag
_atom_site_refinement_flags
_atom_site_disorder_assembly
_atom_site_disorder_group
Cu1 Cu 0.69339(5) 0.21458(5) 0.69308(4) 0.0496(2) Uani 1 1 d . . .
Cu2 Cu 1.24656(5) 0.31276(5) 0.22583(4) 0.0505(2) Uani 1 1 d . . .
N1 N 0.5787(3) 0.2359(3) 0.7766(3) 0.0497(11) Uani 1 1 d . . .
N2 N 0.7828(4) 0.1909(3) 0.7841(3) 0.0524(12) Uani 1 1 d . . .
N3 N 0.7920(5) 0.2154(4) 0.8955(3) 0.0713(15) Uani 1 1 d . . .
H3A H 0.7727 0.2323 0.9358 0.086 Uiso 1 1 calc R . .
N4 N 0.6417(3) 0.0989(3) 0.7105(3) 0.0509(11) Uani 1 1 d . . .
N5 N 0.5186(4) 0.0467(3) 0.7734(3) 0.0643(14) Uani 1 1 d . . .
H5A H 0.4739 0.0361 0.8088 0.077 Uiso 1 1 calc R . .
N6 N 0.5800(4) 0.3096(3) 0.6134(3) 0.0513(11) Uani 1 1 d . . .
N7 N 0.4144(4) 0.3947(4) 0.5939(3) 0.0673(14) Uani 1 1 d . . .
H7 H 0.3513 0.4187 0.6046 0.081 Uiso 1 1 calc R . .
N8 N 1.3735(4) 0.3320(4) 0.1585(4) 0.0698(15) Uani 1 1 d . . .
N9 N 1.3425(4) 0.2922(4) 0.3145(3) 0.0679(14) Uani 1 1 d . . .
N10 N 1.5027(5) 0.2456(4) 0.3573(5) 0.099(2) Uani 1 1 d . . .
H10A H 1.5688 0.2317 0.3560 0.118 Uiso 1 1 calc R . .
N11 N 1.2633(3) 0.2238(3) 0.1664(3) 0.0520(12) Uani 1 1 d . . .
N12 N 1.3378(4) 0.1804(4) 0.0681(3) 0.0721(15) Uani 1 1 d . . .
H12A H 1.3791 0.1758 0.0299 0.086 Uiso 1 1 calc R . .
N13 N 1.1720(4) 0.4367(3) 0.1356(3) 0.0551(12) Uani 1 1 d . . .
N14 N 1.1943(6) 0.5626(4) 0.0569(3) 0.0806(17) Uani 1 1 d . . .
H14A H 1.2253 0.6002 0.0317 0.097 Uiso 1 1 calc R . .
N15 N 0.8055(4) 0.2131(3) 0.6157(3) 0.0574(13) Uani 1 1 d . . .
N16 N 1.1355(3) 0.2897(3) 0.2983(3) 0.0497(11) Uani 1 1 d . . .
C1 C 0.8856(5) 0.1579(4) 0.8110(4) 0.0600(16) Uani 1 1 d . . .
C2 C 0.9757(6) 0.1133(5) 0.7794(5) 0.084(2) Uani 1 1 d . . .
H2 H 0.9734 0.1024 0.7325 0.101 Uiso 1 1 calc R . .
C3 C 1.0670(7) 0.0868(6) 0.8208(6) 0.109(3) Uani 1 1 d . . .
H3 H 1.1282 0.0583 0.8007 0.131 Uiso 1 1 calc R . .
C4 C 1.0717(9) 0.1007(8) 0.8909(7) 0.135(4) Uani 1 1 d . . .
H4 H 1.1353 0.0799 0.9178 0.162 Uiso 1 1 calc R . .
C5 C 0.9835(9) 0.1450(7) 0.9222(6) 0.118(3) Uani 1 1 d . . .
H5 H 0.9858 0.1552 0.9694 0.142 Uiso 1 1 calc R . .
C6 C 0.8917(7) 0.1733(5) 0.8793(4) 0.079(2) Uani 1 1 d . . .
C7 C 0.7313(5) 0.2251(4) 0.8375(3) 0.0593(16) Uani 1 1 d . . .
C8 C 0.6167(5) 0.2714(5) 0.8270(4) 0.0655(17) Uani 1 1 d . . .
H8A H 0.5853 0.2591 0.8787 0.079 Uiso 1 1 calc R . .
H8B H 0.5998 0.3363 0.8012 0.079 Uiso 1 1 calc R . .
C9 C 0.5734(5) 0.1457(4) 0.8243(3) 0.0575(15) Uani 1 1 d . . .
H9A H 0.5094 0.1520 0.8524 0.069 Uiso 1 1 calc R . .
H9B H 0.6307 0.1121 0.8638 0.069 Uiso 1 1 calc R . .
C10 C 0.5782(4) 0.0967(4) 0.7698(3) 0.0511(14) Uani 1 1 d . . .
C11 C 0.5420(5) 0.0163(4) 0.7117(4) 0.0620(17) Uani 1 1 d . . .
C12 C 0.4987(7) -0.0310(5) 0.6843(5) 0.087(2) Uani 1 1 d . . .
H12 H 0.4455 -0.0508 0.7101 0.104 Uiso 1 1 calc R . .
C13 C 0.5408(8) -0.0467(5) 0.6150(6) 0.098(3) Uani 1 1 d . . .
H13 H 0.5144 -0.0782 0.5942 0.118 Uiso 1 1 calc R . .
C14 C 0.6193(7) -0.0179(5) 0.5764(5) 0.081(2) Uani 1 1 d . . .
H14 H 0.6439 -0.0306 0.5306 0.097 Uiso 1 1 calc R . .
C15 C 0.6630(6) 0.0293(5) 0.6031(4) 0.0732(19) Uani 1 1 d . . .
H15 H 0.7159 0.0486 0.5763 0.088 Uiso 1 1 calc R . .
C16 C 0.6230(5) 0.0470(4) 0.6739(4) 0.0600(16) Uani 1 1 d . . .
C17 C 0.4781(5) 0.2977(5) 0.7349(4) 0.0673(17) Uani 1 1 d . . .
H17A H 0.4498 0.3466 0.7553 0.081 Uiso 1 1 calc R . .
H17B H 0.4299 0.2654 0.7448 0.081 Uiso 1 1 calc R . .
C18 C 0.4918(5) 0.3354(4) 0.6470(4) 0.0548(15) Uani 1 1 d . . .
C19 C 0.4553(6) 0.4103(4) 0.5177(4) 0.0667(18) Uani 1 1 d . . .
C20 C 0.4075(7) 0.4627(5) 0.4416(5) 0.083(2) Uani 1 1 d . . .
H20 H 0.3376 0.4976 0.4339 0.100 Uiso 1 1 calc R . .
C21 C 0.4735(9) 0.4586(6) 0.3773(5) 0.094(3) Uani 1 1 d . . .
H21 H 0.4461 0.4926 0.3251 0.113 Uiso 1 1 calc R . .
C22 C 0.5776(8) 0.4058(6) 0.3890(4) 0.090(3) Uani 1 1 d . . .
H22 H 0.6178 0.4050 0.3447 0.108 Uiso 1 1 calc R . .
C23 C 0.6235(6) 0.3534(5) 0.4663(4) 0.0694(18) Uani 1 1 d . . .
H23 H 0.6933 0.3181 0.4742 0.083 Uiso 1 1 calc R . .
C24 C 0.5601(5) 0.3565(4) 0.5309(4) 0.0596(16) Uani 1 1 d . . .
C25 C 0.8505(5) 0.1485(4) 0.5859(4) 0.0678(18) Uani 1 1 d . . .
H25 H 0.8363 0.0949 0.6071 0.081 Uiso 1 1 calc R . .
C26 C 0.9180(5) 0.1585(4) 0.5240(4) 0.0659(17) Uani 1 1 d . . .
H26 H 0.9476 0.1129 0.5033 0.079 Uiso 1 1 calc R . .
C27 C 0.9408(4) 0.2371(4) 0.4936(3) 0.0573(15) Uani 1 1 d . . .
C28 C 0.8983(4) 0.3008(4) 0.5292(3) 0.0568(15) Uani 1 1 d . . .
H28 H 0.9138 0.3538 0.5113 0.068 Uiso 1 1 calc R . .
C29 C 0.8340(5) 0.2856(5) 0.5902(3) 0.0609(16) Uani 1 1 d . . .
H29 H 0.8087 0.3276 0.6154 0.073 Uiso 1 1 calc R . .
C30 C 1.0082(4) 0.2532(4) 0.4234(3) 0.0555(15) Uani 1 1 d . . .
C31 C 0.9911(4) 0.3400(4) 0.3696(3) 0.0600(16) Uani 1 1 d . . .
H31 H 0.9361 0.3881 0.3753 0.072 Uiso 1 1 calc R . .
C32 C 1.0553(4) 0.3544(4) 0.3084(3) 0.0603(16) Uani 1 1 d . . .
H32 H 1.0419 0.4130 0.2718 0.072 Uiso 1 1 calc R . .
C33 C 1.1515(4) 0.2066(4) 0.3496(3) 0.0527(14) Uani 1 1 d . . .
H33 H 1.2074 0.1598 0.3426 0.063 Uiso 1 1 calc R . .
C34 C 1.0901(4) 0.1861(4) 0.4123(3) 0.0545(15) Uani 1 1 d . . .
H34 H 1.1044 0.1267 0.4472 0.065 Uiso 1 1 calc R . .
C35 C 1.4671(5) 0.2813(5) 0.2118(6) 0.093(3) Uani 1 1 d . . .
H35A H 1.5166 0.3125 0.1951 0.112 Uiso 1 1 calc R . .
H35B H 1.4988 0.2216 0.2088 0.112 Uiso 1 1 calc R . .
C36 C 1.4381(6) 0.2731(4) 0.2964(6) 0.080(2) Uani 1 1 d . . .
C37 C 1.4450(4) 0.2430(3) 0.4232(4) 0.096(3) Uani 1 1 d G . .
C38 C 1.4686(5) 0.2166(3) 0.5044(4) 0.109(3) Uani 1 1 d G . .
H38 H 1.5372 0.1949 0.5228 0.131 Uiso 1 1 calc R . .
C39 C 1.3898(7) 0.2227(4) 0.5581(3) 0.114(3) Uani 1 1 d G . .
H39 H 1.4056 0.2051 0.6124 0.137 Uiso 1 1 calc R . .
C40 C 1.2872(6) 0.2552(4) 0.5306(3) 0.110(3) Uani 1 1 d G . .
H40 H 1.2345 0.2593 0.5665 0.133 Uiso 1 1 calc R . .
C41 C 1.2635(4) 0.2816(4) 0.4493(3) 0.099(3) Uani 1 1 d G . .
H41 H 1.1949 0.3033 0.4309 0.119 Uiso 1 1 calc R . .
C42 C 1.3424(5) 0.2755(3) 0.3956(3) 0.082(2) Uani 1 1 d G . .
C43 C 1.3789(5) 0.3032(5) 0.0908(4) 0.080(2) Uani 1 1 d . . .
H43A H 1.4506 0.2786 0.0786 0.096 Uiso 1 1 calc R . .
H43B H 1.3435 0.3546 0.0439 0.096 Uiso 1 1 calc R . .
C44 C 1.3291(4) 0.2328(4) 0.1109(4) 0.0579(16) Uani 1 1 d . . .
C45 C 1.2702(5) 0.1366(4) 0.0956(4) 0.0598(16) Uani 1 1 d . . .
C46 C 1.2424(7) 0.0769(5) 0.0708(4) 0.089(2) Uani 1 1 d . . .
H46 H 1.2769 0.0565 0.0309 0.106 Uiso 1 1 calc R . .
C47 C 1.1625(7) 0.0507(5) 0.1085(5) 0.089(2) Uani 1 1 d . . .
H47 H 1.1399 0.0140 0.0918 0.106 Uiso 1 1 calc R . .
C48 C 1.1129(6) 0.0781(5) 0.1726(5) 0.087(2) Uani 1 1 d . . .
H48 H 1.0598 0.0579 0.1978 0.104 Uiso 1 1 calc R . .
C49 C 1.1422(5) 0.1331(5) 0.1970(4) 0.0666(17) Uani 1 1 d . . .
H49 H 1.1102 0.1506 0.2391 0.080 Uiso 1 1 calc R . .
C50 C 1.2222(4) 0.1632(4) 0.1575(3) 0.0510(14) Uani 1 1 d . . .
C51 C 1.3500(5) 0.4316(4) 0.1319(5) 0.0742(19) Uani 1 1 d . . .
H51A H 1.3665 0.4466 0.1753 0.089 Uiso 1 1 calc R . .
H51B H 1.3912 0.4510 0.0868 0.089 Uiso 1 1 calc R . .
C52 C 1.2396(5) 0.4771(4) 0.1085(4) 0.0619(16) Uani 1 1 d . . .
C53 C 1.0891(6) 0.5789(5) 0.0519(4) 0.0708(18) Uani 1 1 d . . .
C54 C 1.0075(9) 0.6536(5) 0.0092(5) 0.095(3) Uani 1 1 d . . .
H54 H 1.0162 0.7069 -0.0251 0.114 Uiso 1 1 calc R . .
C55 C 0.9135(10) 0.6435(9) 0.0211(7) 0.128(4) Uani 1 1 d . . .
H55 H 0.8560 0.6939 -0.0039 0.154 Uiso 1 1 calc R . .
C56 C 0.8962(7) 0.5627(7) 0.0683(5) 0.101(3) Uani 1 1 d . . .
H56 H 0.8304 0.5588 0.0721 0.121 Uiso 1 1 calc R . .
C57 C 0.9808(6) 0.4903(5) 0.1082(4) 0.078(2) Uani 1 1 d . . .
H57 H 0.9730 0.4358 0.1401 0.093 Uiso 1 1 calc R . .
C58 C 1.0783(5) 0.4982(4) 0.1010(4) 0.0590(16) Uani 1 1 d . . .
Cl1 Cl 0.1548(9) 0.5685(11) 0.2928(8) 0.124(7) Uani 0.63 1 d PD A 1
O1 O 0.2455(13) 0.587(2) 0.2746(15) 0.172(11) Uani 0.63 1 d PD A 1
O2 O 0.0704(13) 0.6466(11) 0.2631(14) 0.238(8) Uani 0.63 1 d PD A 1
O3 O 0.1530(19) 0.5018(16) 0.2692(15) 0.215(10) Uani 0.63 1 d PD A 1
O4 O 0.1487(15) 0.5386(15) 0.3775(9) 0.182(8) Uani 0.63 1 d PD A 1
Cl1' Cl 0.1559(16) 0.5670(17) 0.2824(13) 0.124(12) Uani 0.37 1 d PD B 2
O1' O 0.0949(14) 0.5986(15) 0.2145(10) 0.119(6) Uani 0.37 1 d PD B 2
O2' O 0.091(3) 0.579(3) 0.3445(13) 0.182(15) Uani 0.37 1 d PD B 2
O3' O 0.214(3) 0.4769(19) 0.302(2) 0.215(17) Uani 0.37 1 d PD B 2
O4' O 0.221(3) 0.615(3) 0.273(2) 0.172(19) Uani 0.37 1 d PD B 2
Cl2 Cl 0.2068(18) 0.8864(14) 0.6306(13) 0.143(6) Uani 0.56 1 d PD C 1
O5 O 0.263(3) 0.892(3) 0.686(2) 0.279(19) Uani 0.56 1 d PD C 1
O6 O 0.1345(17) 0.8467(16) 0.6683(14) 0.208(9) Uani 0.56 1 d PD C 1
O7 O 0.157(3) 0.9672(14) 0.572(2) 0.194(14) Uani 0.56 1 d PD C 1
O8 O 0.275(2) 0.8282(18) 0.5943(14) 0.188(10) Uani 0.56 1 d PD C 1
Cl2' Cl 0.208(2) 0.9093(18) 0.6304(14) 0.143(7) Uani 0.44 1 d PD D 2
O5' O 0.180(4) 0.955(2) 0.5499(14) 0.194(19) Uani 0.44 1 d PD D 2
O6' O 0.122(2) 0.9189(19) 0.6747(18) 0.200(11) Uani 0.44 1 d PD D 2
O7' O 0.278(3) 0.938(3) 0.653(3) 0.28(3) Uani 0.44 1 d PD D 2
O8' O 0.258(3) 0.8167(19) 0.644(2) 0.188(14) Uani 0.44 1 d PD D 2
Cl3 Cl 0.3775(8) 0.9222(6) 0.9295(7) 0.066(3) Uani 0.56 1 d PD E 1
O9 O 0.4531(12) 0.8798(10) 0.9906(8) 0.135(7) Uani 0.56 1 d PD E 1
O10 O 0.2839(11) 0.9157(13) 0.9577(13) 0.154(10) Uani 0.56 1 d PD E 1
O11 O 0.3666(10) 1.0127(7) 0.8952(8) 0.126(5) Uani 0.56 1 d PD E 1
O12 O 0.4085(15) 0.8843(13) 0.8706(10) 0.154(8) Uani 0.56 1 d PD E 1
Cl3' Cl 0.3815(10) 0.9154(9) 0.9434(8) 0.084(5) Uani 0.44 1 d PD F 2
O9' O 0.3690(18) 0.9171(16) 0.8669(9) 0.154(11) Uani 0.44 1 d PD F 2
O10' O 0.2888(10) 0.9316(12) 0.9800(12) 0.076(5) Uani 0.44 1 d PD F 2
O11' O 0.4263(12) 0.9777(10) 0.9386(10) 0.105(5) Uani 0.44 1 d PD F 2
O12' O 0.4475(11) 0.8302(8) 0.9892(9) 0.086(5) Uani 0.44 1 d PD F 2
Cl4 Cl 0.5756(9) 0.5302(7) 0.1137(6) 0.102(3) Uani 0.59 1 d PD G 1
O13 O 0.5270(10) 0.5072(10) 0.1841(5) 0.120(4) Uani 0.59 1 d PD G 1
O14 O 0.5036(10) 0.5726(11) 0.0503(6) 0.136(6) Uani 0.59 1 d PD G 1
O15 O 0.6501(15) 0.4570(11) 0.1048(12) 0.233(13) Uani 0.59 1 d PD G 1
O16 O 0.6195(12) 0.5925(11) 0.1143(9) 0.171(6) Uani 0.59 1 d PD G 1
Cl4' Cl 0.5969(14) 0.5079(11) 0.1310(9) 0.102(4) Uani 0.41 1 d PD H 2
O13' O 0.5876(17) 0.4266(12) 0.1786(12) 0.156(7) Uani 0.41 1 d PD H 2
O14' O 0.4995(19) 0.5707(15) 0.1029(18) 0.26(2) Uani 0.41 1 d PD H 2
O15' O 0.659(3) 0.500(2) 0.0685(16) 0.233(18) Uani 0.41 1 d PD H 2
O16' O 0.6397(18) 0.5380(15) 0.1775(14) 0.171(9) Uani 0.41 1 d PD H 2
O17 O 0.2978(5) 0.6906(4) 0.9950(3) 0.119(2) Uani 1 1 d . . .
H17C H 0.3612 0.6699 0.9969 0.142 Uiso 1 1 d R . .
H17D H 0.2785 0.7243 0.9486 0.142 Uiso 1 1 d R . .

loop_
_atom_site_aniso_label
_atom_site_aniso_U_11
_atom_site_aniso_U_22
_atom_site_aniso_U_33
_atom_site_aniso_U_23
_atom_site_aniso_U_13
_atom_site_aniso_U_12
Cu1 0.0540(4) 0.0576(5) 0.0361(4) -0.0149(3) 0.0128(3) -0.0228(4)
Cu2 0.0447(4) 0.0523(5) 0.0517(4) -0.0159(4) 0.0113(3) -0.0188(3)
N1 0.056(3) 0.057(3) 0.040(2) -0.017(2) 0.009(2) -0.025(2)
N2 0.063(3) 0.050(3) 0.047(3) -0.017(2) 0.008(2) -0.025(2)
N3 0.101(5) 0.081(4) 0.050(3) -0.028(3) 0.006(3) -0.048(4)
N4 0.055(3) 0.052(3) 0.044(3) -0.015(2) -0.004(2) -0.018(2)
N5 0.067(3) 0.063(3) 0.058(3) -0.007(3) 0.002(3) -0.031(3)
N6 0.064(3) 0.048(3) 0.044(3) -0.014(2) 0.006(2) -0.025(2)
N7 0.054(3) 0.057(3) 0.087(4) -0.029(3) -0.004(3) -0.009(3)
N8 0.059(3) 0.059(4) 0.097(4) -0.028(3) 0.032(3) -0.033(3)
N9 0.058(3) 0.062(4) 0.079(4) -0.018(3) -0.018(3) -0.018(3)
N10 0.072(4) 0.058(4) 0.164(7) -0.034(5) -0.044(5) -0.014(3)
N11 0.056(3) 0.042(3) 0.052(3) -0.015(2) 0.016(2) -0.016(2)
N12 0.078(4) 0.056(3) 0.072(4) -0.028(3) 0.029(3) -0.011(3)
N13 0.063(3) 0.043(3) 0.056(3) -0.016(2) 0.006(3) -0.017(3)
N14 0.120(5) 0.048(4) 0.068(4) -0.015(3) 0.027(4) -0.035(4)
N15 0.063(3) 0.064(3) 0.049(3) -0.023(3) 0.016(2) -0.027(3)
N16 0.050(3) 0.054(3) 0.046(3) -0.021(3) 0.008(2) -0.017(2)
C1 0.071(4) 0.059(4) 0.054(4) -0.017(3) -0.004(3) -0.029(3)
C2 0.080(5) 0.078(5) 0.092(5) -0.027(4) -0.003(4) -0.026(4)
C3 0.078(6) 0.105(7) 0.140(8) -0.049(6) -0.028(6) -0.015(5)
C4 0.103(8) 0.160(10) 0.141(9) -0.057(8) -0.042(7) -0.032(7)
C5 0.113(8) 0.124(8) 0.115(7) -0.048(7) -0.048(7) -0.020(6)
C6 0.092(6) 0.083(5) 0.070(5) -0.023(4) -0.004(4) -0.042(5)
C7 0.087(5) 0.060(4) 0.042(3) -0.018(3) 0.012(3) -0.040(4)
C8 0.076(5) 0.068(4) 0.061(4) -0.035(4) 0.026(3) -0.029(4)
C9 0.061(4) 0.071(4) 0.045(3) -0.016(3) 0.014(3) -0.035(3)
C10 0.059(4) 0.045(3) 0.048(3) -0.010(3) 0.006(3) -0.023(3)
C11 0.065(4) 0.045(4) 0.058(4) 0.002(3) -0.018(3) -0.015(3)
C12 0.121(7) 0.062(5) 0.082(5) -0.013(4) -0.033(5) -0.042(5)
C13 0.129(8) 0.041(4) 0.119(7) -0.019(5) -0.062(6) -0.018(5)
C14 0.104(6) 0.053(5) 0.076(5) -0.030(4) -0.028(5) 0.001(4)
C15 0.085(5) 0.063(4) 0.057(4) -0.025(4) -0.005(3) -0.002(4)
C16 0.075(4) 0.034(3) 0.052(4) -0.007(3) -0.015(3) -0.001(3)
C17 0.064(4) 0.076(5) 0.057(4) -0.026(4) 0.012(3) -0.020(4)
C18 0.058(4) 0.043(4) 0.058(4) -0.016(3) -0.001(3) -0.012(3)
C19 0.096(5) 0.047(4) 0.058(4) -0.005(3) -0.004(4) -0.039(4)
C20 0.103(6) 0.052(4) 0.080(5) -0.006(4) -0.033(5) -0.020(4)
C21 0.141(8) 0.068(5) 0.063(5) 0.000(4) -0.033(6) -0.040(6)
C22 0.162(9) 0.085(6) 0.039(4) -0.009(4) 0.000(5) -0.074(6)
C23 0.090(5) 0.070(5) 0.054(4) -0.016(3) 0.002(3) -0.041(4)
C24 0.079(5) 0.053(4) 0.049(4) -0.012(3) -0.007(3) -0.030(4)
C25 0.089(5) 0.057(4) 0.073(4) -0.034(4) 0.037(4) -0.039(4)
C26 0.077(4) 0.062(4) 0.070(4) -0.034(3) 0.030(3) -0.033(4)
C27 0.051(3) 0.069(4) 0.054(3) -0.023(3) 0.016(3) -0.025(3)
C28 0.066(4) 0.061(4) 0.058(4) -0.032(3) 0.025(3) -0.034(3)
C29 0.072(4) 0.078(5) 0.053(4) -0.037(3) 0.023(3) -0.041(4)
C30 0.058(4) 0.066(4) 0.044(3) -0.021(3) 0.016(3) -0.025(3)
C31 0.052(3) 0.060(4) 0.049(3) -0.016(3) 0.015(3) -0.003(3)
C32 0.052(4) 0.057(4) 0.051(3) -0.006(3) 0.004(3) -0.009(3)
C33 0.054(3) 0.047(4) 0.052(3) -0.024(3) 0.008(3) -0.007(3)
C34 0.062(4) 0.046(4) 0.054(3) -0.020(3) 0.016(3) -0.019(3)
C35 0.041(4) 0.064(5) 0.166(9) -0.035(5) 0.016(5) -0.018(4)
C36 0.060(5) 0.048(4) 0.130(7) -0.024(4) -0.019(5) -0.018(4)
C37 0.126(8) 0.036(4) 0.118(7) -0.013(5) -0.069(6) -0.018(5)
C38 0.135(8) 0.060(5) 0.132(8) -0.024(6) -0.062(7) -0.027(5)
C39 0.166(10) 0.081(6) 0.101(7) -0.020(5) -0.041(7) -0.050(7)
C40 0.149(9) 0.095(7) 0.096(7) -0.031(5) -0.019(6) -0.050(6)
C41 0.149(8) 0.105(7) 0.056(5) -0.024(5) -0.026(5) -0.054(6)
C42 0.114(7) 0.050(4) 0.081(6) -0.015(4) -0.040(5) -0.026(4)
C43 0.077(5) 0.070(5) 0.088(5) -0.028(4) 0.047(4) -0.029(4)
C44 0.051(3) 0.047(4) 0.067(4) -0.023(3) 0.028(3) -0.010(3)
C45 0.073(4) 0.043(4) 0.050(3) -0.017(3) 0.001(3) -0.004(3)
C46 0.139(7) 0.056(5) 0.063(5) -0.023(4) -0.005(5) -0.021(5)
C47 0.123(7) 0.066(5) 0.070(5) -0.012(4) -0.030(5) -0.030(5)
C48 0.102(6) 0.077(5) 0.088(5) -0.021(5) -0.005(5) -0.044(5)
C49 0.086(5) 0.070(4) 0.058(4) -0.026(3) 0.013(3) -0.044(4)
C50 0.057(3) 0.043(3) 0.047(3) -0.009(3) -0.006(3) -0.016(3)
C51 0.062(4) 0.061(4) 0.096(5) -0.017(4) 0.022(4) -0.034(4)
C52 0.062(4) 0.052(4) 0.058(4) -0.005(3) 0.015(3) -0.022(3)
C53 0.094(6) 0.051(5) 0.055(4) -0.015(3) 0.003(4) -0.014(4)
C54 0.142(8) 0.044(5) 0.068(5) -0.009(4) -0.006(5) -0.007(5)
C55 0.133(10) 0.117(10) 0.108(8) -0.038(7) -0.026(7) -0.006(8)
C56 0.084(6) 0.116(8) 0.082(6) -0.028(6) -0.019(5) -0.011(6)
C57 0.088(5) 0.078(5) 0.055(4) -0.021(4) -0.004(4) -0.017(4)
C58 0.065(4) 0.047(4) 0.051(4) -0.014(3) 0.002(3) -0.008(3)
Cl1 0.175(16) 0.089(10) 0.120(8) -0.039(7) -0.024(8) -0.050(10)
O1 0.158(17) 0.168(18) 0.19(2) -0.032(14) 0.005(15) -0.089(15)
O2 0.209(19) 0.21(2) 0.25(3) -0.06(2) -0.010(18) -0.050(17)
O3 0.26(3) 0.19(2) 0.24(2) -0.11(2) -0.02(2) -0.094(19)
O4 0.20(2) 0.20(2) 0.141(13) -0.060(14) -0.005(13) -0.063(16)
Cl1' 0.17(3) 0.089(17) 0.120(14) -0.039(12) -0.024(13) -0.050(17)
O1' 0.125(14) 0.128(17) 0.105(13) -0.060(12) -0.048(11) -0.013(12)
O2' 0.17(3) 0.20(4) 0.16(3) -0.08(3) 0.06(3) -0.04(3)
O3' 0.26(4) 0.19(4) 0.24(4) -0.11(3) -0.02(3) -0.09(3)
O4' 0.16(3) 0.17(3) 0.19(4) -0.03(3) 0.00(3) -0.09(2)
Cl2 0.164(13) 0.163(12) 0.103(8) -0.054(8) -0.007(8) -0.049(9)
O5 0.29(4) 0.29(5) 0.28(4) -0.11(4) -0.02(3) -0.12(3)
O6 0.173(19) 0.22(2) 0.22(2) -0.06(2) 0.045(15) -0.087(19)
O7 0.21(3) 0.18(3) 0.18(2) -0.07(2) 0.00(2) -0.049(19)
O8 0.181(18) 0.18(2) 0.19(2) -0.069(18) 0.018(18) -0.046(15)
Cl2' 0.164(16) 0.163(17) 0.103(11) -0.054(12) -0.007(9) -0.049(12)
O5' 0.21(3) 0.18(3) 0.18(3) -0.07(3) 0.00(3) -0.05(3)
O6' 0.17(2) 0.20(3) 0.21(2) -0.07(2) 0.072(19) -0.05(2)
O7' 0.29(5) 0.29(6) 0.28(5) -0.11(4) -0.02(4) -0.12(4)
O8' 0.18(3) 0.18(3) 0.19(4) -0.07(3) 0.02(3) -0.05(2)
Cl3 0.073(5) 0.062(5) 0.056(4) -0.024(3) 0.025(3) -0.017(4)
O9 0.138(13) 0.154(18) 0.095(11) -0.054(13) 0.003(9) -0.019(14)
O10 0.132(14) 0.148(17) 0.17(2) -0.054(13) 0.050(12) -0.052(11)
O11 0.122(12) 0.107(10) 0.125(12) -0.019(9) 0.047(8) -0.043(9)
O12 0.169(17) 0.164(17) 0.136(15) -0.080(12) 0.004(11) -0.037(14)
Cl3' 0.080(8) 0.098(9) 0.064(7) -0.021(5) 0.016(5) -0.031(7)
O9' 0.17(2) 0.16(2) 0.14(2) -0.080(17) 0.004(16) -0.037(19)
O10' 0.068(9) 0.075(9) 0.083(9) -0.042(8) 0.038(7) -0.020(7)
O11' 0.115(14) 0.106(14) 0.119(14) -0.051(12) 0.033(10) -0.061(12)
O12' 0.074(8) 0.068(9) 0.076(9) -0.003(7) 0.019(7) -0.007(7)
Cl4 0.108(6) 0.106(6) 0.084(5) -0.030(4) 0.031(4) -0.037(5)
O13 0.134(10) 0.142(11) 0.068(6) -0.029(7) 0.038(7) -0.047(8)
O14 0.114(10) 0.168(13) 0.101(9) -0.009(9) -0.005(7) -0.060(9)
O15 0.24(3) 0.21(3) 0.22(3) -0.10(3) 0.05(2) -0.032(19)
O16 0.173(14) 0.185(17) 0.173(16) -0.060(13) -0.004(13) -0.083(14)
Cl4' 0.108(8) 0.106(8) 0.084(7) -0.030(6) 0.031(6) -0.037(7)
O13' 0.163(18) 0.144(18) 0.160(18) -0.029(16) 0.024(15) -0.082(15)
O14' 0.25(4) 0.26(5) 0.28(6) -0.10(5) 0.00(4) -0.09(4)
O15' 0.24(4) 0.21(3) 0.22(3) -0.10(3) 0.05(3) -0.03(3)
O16' 0.17(2) 0.19(2) 0.17(2) -0.060(19) -0.004(18) -0.083(19)
O17 0.148(5) 0.137(5) 0.110(4) -0.070(4) 0.059(4) -0.081(4)

loop_
_atom_type_symbol
_atom_type_description
_atom_type_scat_dispersion_real
_atom_type_scat_dispersion_imag
_atom_type_scat_source
C C 0.0033 0.0016 'International Tables Vol C Tables 4.2.6.8 and 6.1.1.4'
H H 0.0000 0.0000 'International Tables Vol C Tables 4.2.6.8 and 6.1.1.4'
N N 0.0061 0.0033 'International Tables Vol C Tables 4.2.6.8 and 6.1.1.4'
O O 0.0106 0.0060 'International Tables Vol C Tables 4.2.6.8 and 6.1.1.4'
Cl Cl 0.1484 0.1585 'International Tables Vol C Tables 4.2.6.8 and 6.1.1.4'
Cu Cu 0.3201 1.2651 'International Tables Vol C Tables 4.2.6.8 and 6.1.1.4'

loop_
_geom_angle_atom_site_label_1
_geom_angle_atom_site_label_2
_geom_angle_atom_site_label_3
_geom_angle
N2 Cu1 N15 94.49(19)
N2 Cu1 N6 144.14(19)
N15 Cu1 N6 95.83(19)
N2 Cu1 N1 81.05(18)
N15 Cu1 N1 169.97(19)
N6 Cu1 N1 82.96(18)
N2 Cu1 N4 111.83(17)
N15 Cu1 N4 108.87(19)
N6 Cu1 N4 97.03(17)
N1 Cu1 N4 81.15(17)
N16 Cu2 N9 94.1(2)
N16 Cu2 N11 100.66(18)
N9 Cu2 N11 125.4(2)
N16 Cu2 N13 104.02(19)
N9 Cu2 N13 125.9(2)
N11 Cu2 N13 100.86(18)
N16 Cu2 N8 174.6(2)
N9 Cu2 N8 80.6(2)
N11 Cu2 N8 81.53(19)
N13 Cu2 N8 80.2(2)
C8 N1 C17 112.8(5)
C8 N1 C9 110.7(4)
C17 N1 C9 110.7(5)
C8 N1 Cu1 106.1(3)
C17 N1 Cu1 110.7(3)
C9 N1 Cu1 105.5(3)
C7 N2 C1 104.0(5)
C7 N2 Cu1 112.8(4)
C1 N2 Cu1 142.8(4)
C7 N3 C6 107.0(6)
C7 N3 H3A 126.5
C6 N3 H3A 126.5
C10 N4 C16 105.1(5)
C10 N4 Cu1 105.5(4)
C16 N4 Cu1 145.2(4)
C11 N5 C10 108.0(5)
C11 N5 H5A 126.0
C10 N5 H5A 126.0
C18 N6 C24 106.0(5)
C18 N6 Cu1 112.8(4)
C24 N6 Cu1 141.1(4)
C18 N7 C19 107.0(5)
C18 N7 H7 126.5
C19 N7 H7 126.5
C43 N8 C35 112.4(6)
C43 N8 C51 111.7(6)
C35 N8 C51 111.3(5)
C43 N8 Cu2 109.5(4)
C35 N8 Cu2 108.2(4)
C51 N8 Cu2 103.3(4)
C36 N9 C42 105.7(6)
C36 N9 Cu2 113.7(6)
C42 N9 Cu2 139.2(4)
C36 N10 C37 106.7(7)
C36 N10 H10A 126.7
C37 N10 H10A 126.7
C44 N11 C50 105.1(5)
C44 N11 Cu2 110.8(4)
C50 N11 Cu2 143.6(4)
C44 N12 C45 107.7(5)
C44 N12 H12A 126.2
C45 N12 H12A 126.2
C52 N13 C58 106.4(5)
C52 N13 Cu2 107.8(4)
C58 N13 Cu2 144.9(4)
C52 N14 C53 107.8(5)
C52 N14 H14A 126.1
C53 N14 H14A 126.1
C25 N15 C29 118.5(5)
C25 N15 Cu1 125.8(4)
C29 N15 Cu1 115.7(4)
C32 N16 C33 117.5(5)
C32 N16 Cu2 123.1(4)
C33 N16 Cu2 118.2(4)
C6 C1 N2 109.7(6)
C6 C1 C2 120.1(7)
N2 C1 C2 130.2(6)
C3 C2 C1 116.7(8)
C3 C2 H2 121.6
C1 C2 H2 121.6
C2 C3 C4 122.4(9)
C2 C3 H3 118.8
C4 C3 H3 118.8
C3 C4 C5 121.1(9)
C3 C4 H4 119.4
C5 C4 H4 119.4
C4 C5 C6 116.2(9)
C4 C5 H5 121.9
C6 C5 H5 121.9
C1 C6 N3 106.2(6)
C1 C6 C5 123.3(8)
N3 C6 C5 130.4(8)
N3 C7 N2 113.0(6)
N3 C7 C8 126.7(6)
N2 C7 C8 120.2(5)
N1 C8 C7 106.9(5)
N1 C8 H8A 110.3
C7 C8 H8A 110.3
N1 C8 H8B 110.3
C7 C8 H8B 110.3
H8A C8 H8B 108.6
N1 C9 C10 109.0(4)
N1 C9 H9A 109.9
C10 C9 H9A 109.9
N1 C9 H9B 109.9
C10 C9 H9B 109.9
H9A C9 H9B 108.3
N4 C10 N5 112.4(5)
N4 C10 C9 122.3(5)
N5 C10 C9 125.3(5)
N5 C11 C12 131.5(7)
N5 C11 C16 104.7(5)
C12 C11 C16 123.8(7)
C11 C12 C13 115.0(8)
C11 C12 H12 122.5
C13 C12 H12 122.5
C14 C13 C12 123.1(7)
C14 C13 H13 118.4
C12 C13 H13 118.4
C13 C14 C15 122.3(7)
C13 C14 H14 118.9
C15 C14 H14 118.9
C14 C15 C16 116.9(7)
C14 C15 H15 121.5
C16 C15 H15 121.5
N4 C16 C11 109.7(5)
N4 C16 C15 131.1(6)
C11 C16 C15 118.9(6)
N1 C17 C18 109.8(5)
N1 C17 H17A 109.7
C18 C17 H17A 109.7
N1 C17 H17B 109.7
C18 C17 H17B 109.7
H17A C17 H17B 108.2
N6 C18 N7 113.2(5)
N6 C18 C17 123.3(5)
N7 C18 C17 123.4(6)
C20 C19 C24 123.7(7)
C20 C19 N7 130.8(7)
C24 C19 N7 105.5(5)
C19 C20 C21 114.8(7)
C19 C20 H20 122.6
C21 C20 H20 122.6
C22 C21 C20 122.5(7)
C22 C21 H21 118.7
C20 C21 H21 118.7
C21 C22 C23 121.4(8)
C21 C22 H22 119.3
C23 C22 H22 119.3
C24 C23 C22 117.2(7)
C24 C23 H23 121.4
C22 C23 H23 121.4
C23 C24 N6 131.3(6)
C23 C24 C19 120.4(6)
N6 C24 C19 108.3(6)
N15 C25 C26 121.8(5)
N15 C25 H25 119.1
C26 C25 H25 119.1
C27 C26 C25 119.2(5)
C27 C26 H26 120.4
C25 C26 H26 120.4
C26 C27 C28 117.8(5)
C26 C27 C30 120.9(5)
C28 C27 C30 121.2(5)
C29 C28 C27 119.5(5)
C29 C28 H28 120.2
C27 C28 H28 120.2
N15 C29 C28 122.8(5)
N15 C29 H29 118.6
C28 C29 H29 118.6
C34 C30 C31 117.5(5)
C34 C30 C27 122.6(6)
C31 C30 C27 119.8(5)
C32 C31 C30 119.4(5)
C32 C31 H31 120.3
C30 C31 H31 120.3
N16 C32 C31 123.2(6)
N16 C32 H32 118.4
C31 C32 H32 118.4
N16 C33 C34 123.1(5)
N16 C33 H33 118.4
C34 C33 H33 118.4
C30 C34 C33 119.4(6)
C30 C34 H34 120.3
C33 C34 H34 120.3
N8 C35 C36 109.1(6)
N8 C35 H35A 109.9
C36 C35 H35A 109.9
N8 C35 H35B 109.9
C36 C35 H35B 109.9
H35A C35 H35B 108.3
N9 C36 N10 114.1(9)
N9 C36 C35 120.0(7)
N10 C36 C35 125.9(8)
N10 C37 C38 133.9(5)
N10 C37 C42 106.1(5)
C38 C37 C42 120.0
C37 C38 C39 120.0
C37 C38 H38 120.0
C39 C38 H38 120.0
C40 C39 C38 120.0
C40 C39 H39 120.0
C38 C39 H39 120.0
C41 C40 C39 120.0
C41 C40 H40 120.0
C39 C40 H40 120.0
C40 C41 C42 120.0
C40 C41 H41 120.0
C42 C41 H41 120.0
N9 C42 C41 132.6(5)
N9 C42 C37 107.3(5)
C41 C42 C37 120.0
N8 C43 C44 109.5(5)
N8 C43 H43A 109.8
C44 C43 H43A 109.8
N8 C43 H43B 109.8
C44 C43 H43B 109.8
H43A C43 H43B 108.2
N11 C44 N12 112.7(5)
N11 C44 C43 122.5(5)
N12 C44 C43 124.3(5)
N12 C45 C50 106.1(5)
N12 C45 C46 132.4(6)
C50 C45 C46 121.4(7)
C47 C46 C45 116.8(7)
C47 C46 H46 121.6
C45 C46 H46 121.6
C46 C47 C48 121.8(7)
C46 C47 H47 119.1
C48 C47 H47 119.1
C49 C48 C47 120.7(7)
C49 C48 H48 119.7
C47 C48 H48 119.7
C48 C49 C50 118.6(6)
C48 C49 H49 120.7
C50 C49 H49 120.7
C45 C50 N11 108.3(5)
C45 C50 C49 120.7(6)
N11 C50 C49 130.9(5)
C52 C51 N8 108.2(5)
C52 C51 H51A 110.0
N8 C51 H51A 110.0
C52 C51 H51B 110.0
N8 C51 H51B 110.0
H51A C51 H51B 108.4
N13 C52 N14 111.4(6)
N13 C52 C51 122.2(6)
N14 C52 C51 126.5(6)
C54 C53 C58 123.3(8)
C54 C53 N14 132.5(8)
C58 C53 N14 104.2(6)
C55 C54 C53 115.0(9)
C55 C54 H54 122.5
C53 C54 H54 122.5
C54 C55 C56 125.1(10)
C54 C55 H55 117.4
C56 C55 H55 117.4
C57 C56 C55 117.0(9)
C57 C56 H56 121.5
C55 C56 H56 121.5
C56 C57 C58 120.2(8)
C56 C57 H57 119.9
C58 C57 H57 119.9
N13 C58 C53 110.2(6)
N13 C58 C57 130.5(6)
C53 C58 C57 119.3(7)
O3 Cl1 O2 113.0(9)
O3 Cl1 O1 112.4(9)
O2 Cl1 O1 110.3(8)
O3 Cl1 O4 107.7(8)
O2 Cl1 O4 105.7(8)
O1 Cl1 O4 107.3(8)
O1' Cl1' O3' 110.8(9)
O1' Cl1' O4' 111.1(9)
O3' Cl1' O4' 109.3(9)
O1' Cl1' O2' 107.5(9)
O3' Cl1' O2' 109.9(9)
O4' Cl1' O2' 108.2(9)
O5 Cl2 O7 114.7(9)
O5 Cl2 O6 110.2(9)
O7 Cl2 O6 109.1(8)
O5 Cl2 O8 107.5(8)
O7 Cl2 O8 108.2(8)
O6 Cl2 O8 106.7(9)
O7' Cl2' O6' 112.2(9)
O7' Cl2' O5' 111.0(9)
O6' Cl2' O5' 109.6(9)
O7' Cl2' O8' 107.2(8)
O6' Cl2' O8' 108.0(9)
O5' Cl2' O8' 108.6(9)
O10 Cl3 O9 111.4(8)
O10 Cl3 O11 108.6(7)
O9 Cl3 O11 109.0(8)
O10 Cl3 O12 110.7(8)
O9 Cl3 O12 109.1(7)
O11 Cl3 O12 107.9(8)
O10' Cl3' O11' 111.3(8)
O10' Cl3' O9' 111.1(9)
O11' Cl3' O9' 109.1(8)
O10' Cl3' O12' 108.1(8)
O11' Cl3' O12' 108.4(8)
O9' Cl3' O12' 108.7(8)
O15 Cl4 O13 111.6(9)
O15 Cl4 O14 110.4(8)
O13 Cl4 O14 109.5(7)
O15 Cl4 O16 109.9(8)
O13 Cl4 O16 107.8(8)
O14 Cl4 O16 107.5(8)
O15' Cl4' O13' 111.3(9)
O15' Cl4' O16' 109.2(9)
O13' Cl4' O16' 108.6(9)
O15' Cl4' O14' 110.4(9)
O13' Cl4' O14' 109.2(9)
O16' Cl4' O14' 108.0(9)
H17C O17 H17D 107.7

loop_
_geom_bond_atom_site_label_1
_geom_bond_atom_site_label_2
_geom_bond_distance
Cu1 N2 1.970(5)
Cu1 N15 1.985(4)
Cu1 N6 2.006(5)
Cu1 N1 2.110(4)
Cu1 N4 2.225(5)
Cu2 N16 1.972(4)
Cu2 N9 2.014(5)
Cu2 N11 2.086(5)
Cu2 N13 2.090(5)
Cu2 N8 2.092(5)
N1 C8 1.472(7)
N1 C17 1.474(7)
N1 C9 1.477(7)
N2 C7 1.325(7)
N2 C1 1.389(7)
N3 C7 1.323(7)
N3 C6 1.371(9)
N3 H3A 0.8600
N4 C10 1.315(7)
N4 C16 1.373(7)
N5 C11 1.355(8)
N5 C10 1.359(7)
N5 H5A 0.8600
N6 C18 1.314(7)
N6 C24 1.397(7)
N7 C18 1.335(7)
N7 C19 1.400(8)
N7 H7 0.8600
N8 C43 1.453(9)
N8 C35 1.470(9)
N8 C51 1.494(8)
N9 C36 1.286(9)
N9 C42 1.377(7)
N10 C36 1.309(9)
N10 C37 1.360(9)
N10 H10A 0.8600
N11 C44 1.290(6)
N11 C50 1.396(7)
N12 C44 1.341(8)
N12 C45 1.343(8)
N12 H12A 0.8600
N13 C52 1.305(7)
N13 C58 1.367(7)
N14 C52 1.351(7)
N14 C53 1.386(9)
N14 H14A 0.8600
N15 C25 1.328(7)
N15 C29 1.331(7)
N16 C32 1.310(7)
N16 C33 1.321(7)
C1 C6 1.357(9)
C1 C2 1.403(10)
C2 C3 1.368(10)
C2 H2 0.9300
C3 C4 1.372(13)
C3 H3 0.9300
C4 C5 1.380(13)
C4 H4 0.9300
C5 C6 1.381(11)
C5 H5 0.9300
C7 C8 1.493(9)
C8 H8A 0.9700
C8 H8B 0.9700
C9 C10 1.481(8)
C9 H9A 0.9700
C9 H9B 0.9700
C11 C12 1.387(9)
C11 C16 1.414(9)
C12 C13 1.399(12)
C12 H12 0.9300
C13 C14 1.374(11)
C13 H13 0.9300
C14 C15 1.382(10)
C14 H14 0.9300
C15 C16 1.429(9)
C15 H15 0.9300
C17 C18 1.490(8)
C17 H17A 0.9700
C17 H17B 0.9700
C19 C20 1.394(9)
C19 C24 1.400(9)
C20 C21 1.411(11)
C20 H20 0.9300
C21 C22 1.388(11)
C21 H21 0.9300
C22 C23 1.403(9)
C22 H22 0.9300
C23 C24 1.393(9)
C23 H23 0.9300
C25 C26 1.385(8)
C25 H25 0.9300
C26 C27 1.379(8)
C26 H26 0.9300
C27 C28 1.383(8)
C27 C30 1.496(7)
C28 C29 1.355(7)
C28 H28 0.9300
C29 H29 0.9300
C30 C34 1.354(8)
C30 C31 1.380(8)
C31 C32 1.354(8)
C31 H31 0.9300
C32 H32 0.9300
C33 C34 1.362(7)
C33 H33 0.9300
C34 H34 0.9300
C35 C36 1.503(11)
C35 H35A 0.9700
C35 H35B 0.9700
C37 C38 1.3900
C37 C42 1.3900
C38 C39 1.3900
C38 H38 0.9300
C39 C40 1.3900
C39 H39 0.9300
C40 C41 1.3900
C40 H40 0.9300
C41 C42 1.3900
C41 H41 0.9300
C43 C44 1.499(9)
C43 H43A 0.9700
C43 H43B 0.9700
C45 C50 1.379(8)
C45 C46 1.416(10)
C46 C47 1.365(11)
C46 H46 0.9300
C47 C48 1.426(11)
C47 H47 0.9300
C48 C49 1.350(9)
C48 H48 0.9300
C49 C50 1.406(8)
C49 H49 0.9300
C51 C52 1.466(9)
C51 H51A 0.9700
C51 H51B 0.9700
C53 C54 1.378(11)
C53 C58 1.380(9)
C54 C55 1.358(13)
C54 H54 0.9300
C55 C56 1.412(14)
C55 H55 0.9300
C56 C57 1.371(10)
C56 H56 0.9300
C57 C58 1.391(9)
C57 H57 0.9300
Cl1 O3 1.352(8)
Cl1 O2 1.379(9)
Cl1 O1 1.383(8)
Cl1 O4 1.418(9)
Cl1' O1' 1.366(9)
Cl1' O3' 1.375(9)
Cl1' O4' 1.383(9)
Cl1' O2' 1.398(9)
Cl2 O5 1.358(9)
Cl2 O7 1.367(9)
Cl2 O6 1.389(9)
Cl2 O8 1.413(9)
Cl2' O7' 1.362(9)
Cl2' O6' 1.367(9)
Cl2' O5' 1.379(9)
Cl2' O8' 1.408(9)
Cl3 O10 1.372(8)
Cl3 O9 1.381(8)
Cl3 O11 1.384(8)
Cl3 O12 1.392(8)
Cl3' O10' 1.372(8)
Cl3' O11' 1.375(9)
Cl3' O9' 1.386(9)
Cl3' O12' 1.388(9)
Cl4 O15 1.358(8)
Cl4 O13 1.367(8)
Cl4 O14 1.378(9)
Cl4 O16 1.395(8)
Cl4' O15' 1.365(9)
Cl4' O13' 1.374(9)
Cl4' O16' 1.385(9)
Cl4' O14' 1.385(9)
O17 H17C 0.8201
O17 H17D 0.8198

loop_
_geom_hbond_atom_site_label_D
_geom_hbond_atom_site_label_H
_geom_hbond_atom_site_label_A
_geom_hbond_distance_DH
_geom_hbond_distance_HA
_geom_hbond_distance_DA
_geom_hbond_angle_DHA
_geom_hbond_site_symmetry_A
N3 H3A O17 0.86 2.07 2.898(8) 162.4 2_667
N5 H5A O11 0.86 2.08 2.936(13) 178.6 1_545
N10 H10A O8 0.86 2.15 2.95(3) 155.6 2_766
N12 H12A O9 0.86 2.23 2.944(17) 140.8 2_766
N14 H14A O17 0.86 2.00 2.849(8) 168.1 1_654
O17 H17C O14 0.82 2.10 2.850(15) 152.1 1_556
C29 H29 O4 0.93 2.58 3.33(2) 137.2 2_666
C32 H32 O3 0.93 2.49 3.08(2) 121.5 1_655

loop_
_geom_torsion_atom_site_label_1
_geom_torsion_atom_site_label_2
_geom_torsion_atom_site_label_3
_geom_torsion_atom_site_label_4
_geom_torsion
N2 Cu1 N1 C8 31.3(4)
N15 Cu1 N1 C8 -32.9(13)
N6 Cu1 N1 C8 -116.5(4)
N4 Cu1 N1 C8 145.2(4)
N2 Cu1 N1 C17 154.0(4)
N15 Cu1 N1 C17 89.9(11)
N6 Cu1 N1 C17 6.2(4)
N4 Cu1 N1 C17 -92.1(4)
N2 Cu1 N1 C9 -86.2(3)
N15 Cu1 N1 C9 -150.3(10)
N6 Cu1 N1 C9 126.0(4)
N4 Cu1 N1 C9 27.8(3)
N15 Cu1 N2 C7 151.7(4)
N6 Cu1 N2 C7 45.2(5)
N1 Cu1 N2 C7 -19.3(4)
N4 Cu1 N2 C7 -96.0(4)
N15 Cu1 N2 C1 -19.2(7)
N6 Cu1 N2 C1 -125.6(6)
N1 Cu1 N2 C1 169.9(7)
N4 Cu1 N2 C1 93.2(6)
N2 Cu1 N4 C10 68.7(4)
N15 Cu1 N4 C10 171.8(4)
N6 Cu1 N4 C10 -89.6(4)
N1 Cu1 N4 C10 -7.9(4)
N2 Cu1 N4 C16 -140.1(6)
N15 Cu1 N4 C16 -37.0(7)
N6 Cu1 N4 C16 61.6(7)
N1 Cu1 N4 C16 143.3(7)
N2 Cu1 N6 C18 -67.6(5)
N15 Cu1 N6 C18 -173.6(4)
N1 Cu1 N6 C18 -3.6(4)
N4 Cu1 N6 C18 76.6(4)
N2 Cu1 N6 C24 117.2(6)
N15 Cu1 N6 C24 11.2(6)
N1 Cu1 N6 C24 -178.9(6)
N4 Cu1 N6 C24 -98.7(6)
N9 Cu2 N8 C43 148.6(5)
N11 Cu2 N8 C43 20.4(4)
N13 Cu2 N8 C43 -82.3(5)
N9 Cu2 N8 C35 25.8(4)
N11 Cu2 N8 C35 -102.4(4)
N13 Cu2 N8 C35 154.9(5)
N9 Cu2 N8 C51 -92.3(5)
N11 Cu2 N8 C51 139.5(5)
N13 Cu2 N8 C51 36.9(4)
N16 Cu2 N9 C36 159.1(5)
N11 Cu2 N9 C36 52.9(5)
N13 Cu2 N9 C36 -90.2(5)
N8 Cu2 N9 C36 -19.6(5)
N16 Cu2 N9 C42 -4.9(6)
N11 Cu2 N9 C42 -111.1(6)
N13 Cu2 N9 C42 105.7(6)
N8 Cu2 N9 C42 176.4(6)
N16 Cu2 N11 C44 175.6(4)
N9 Cu2 N11 C44 -81.5(4)
N13 Cu2 N11 C44 68.9(4)
N8 Cu2 N11 C44 -9.4(4)
N16 Cu2 N11 C50 5.3(6)
N9 Cu2 N11 C50 108.3(6)
N13 Cu2 N11 C50 -101.4(6)
N8 Cu2 N11 C50 -179.6(6)
N16 Cu2 N13 C52 150.5(4)
N9 Cu2 N13 C52 44.6(5)
N11 Cu2 N13 C52 -105.5(4)
N8 Cu2 N13 C52 -26.2(4)
N16 Cu2 N13 C58 -15.7(7)
N9 Cu2 N13 C58 -121.6(7)
N11 Cu2 N13 C58 88.3(7)
N8 Cu2 N13 C58 167.6(7)
N2 Cu1 N15 C25 108.0(5)
N6 Cu1 N15 C25 -106.4(5)
N1 Cu1 N15 C25 171.1(9)
N4 Cu1 N15 C25 -6.9(6)
N2 Cu1 N15 C29 -74.5(5)
N6 Cu1 N15 C29 71.1(5)
N1 Cu1 N15 C29 -11.4(13)
N4 Cu1 N15 C29 170.6(4)
N9 Cu2 N16 C32 98.7(5)
N11 Cu2 N16 C32 -134.1(5)
N13 Cu2 N16 C32 -30.0(5)
N9 Cu2 N16 C33 -68.6(4)
N11 Cu2 N16 C33 58.6(4)
N13 Cu2 N16 C33 162.7(4)
C7 N2 C1 C6 0.1(7)
Cu1 N2 C1 C6 171.4(5)
C7 N2 C1 C2 179.2(7)
Cu1 N2 C1 C2 -9.5(11)
C6 C1 C2 C3 0.4(11)
N2 C1 C2 C3 -178.6(7)
C1 C2 C3 C4 1.4(13)
C2 C3 C4 C5 -1.9(17)
C3 C4 C5 C6 0.5(17)
N2 C1 C6 N3 0.6(7)
C2 C1 C6 N3 -178.6(6)
N2 C1 C6 C5 177.4(7)
C2 C1 C6 C5 -1.8(11)
C7 N3 C6 C1 -1.1(7)
C7 N3 C6 C5 -177.5(8)
C4 C5 C6 C1 1.3(14)
C4 C5 C6 N3 177.3(9)
C6 N3 C7 N2 1.2(7)
C6 N3 C7 C8 -176.7(6)
C1 N2 C7 N3 -0.8(6)
Cu1 N2 C7 N3 -175.1(4)
C1 N2 C7 C8 177.2(5)
Cu1 N2 C7 C8 2.9(7)
C17 N1 C8 C7 -157.2(5)
C9 N1 C8 C7 78.1(5)
Cu1 N1 C8 C7 -35.9(5)
N3 C7 C8 N1 -158.3(6)
N2 C7 C8 N1 24.0(7)
C8 N1 C9 C10 -156.6(5)
C17 N1 C9 C10 77.4(6)
Cu1 N1 C9 C10 -42.3(5)
C16 N4 C10 N5 -0.4(6)
Cu1 N4 C10 N5 163.1(4)
C16 N4 C10 C9 -179.4(5)
Cu1 N4 C10 C9 -15.9(6)
C11 N5 C10 N4 -1.8(7)
C11 N5 C10 C9 177.1(6)
N1 C9 C10 N4 41.7(7)
N1 C9 C10 N5 -137.1(5)
C10 N5 C11 C12 -174.2(7)
C10 N5 C11 C16 3.2(6)
N5 C11 C12 C13 176.8(6)
C16 C11 C12 C13 -0.2(10)
C11 C12 C13 C14 0.0(11)
C12 C13 C14 C15 -0.1(12)
C13 C14 C15 C16 0.2(10)
C10 N4 C16 C11 2.5(6)
Cu1 N4 C16 C11 -148.8(5)
C10 N4 C16 C15 175.2(6)
Cu1 N4 C16 C15 23.9(11)
N5 C11 C16 N4 -3.5(6)
C12 C11 C16 N4 174.1(6)
N5 C11 C16 C15 -177.3(5)
C12 C11 C16 C15 0.3(9)
C14 C15 C16 N4 -172.5(6)
C14 C15 C16 C11 -0.4(8)
C8 N1 C17 C18 111.3(5)
C9 N1 C17 C18 -124.0(5)
Cu1 N1 C17 C18 -7.4(6)
C24 N6 C18 N7 0.6(6)
Cu1 N6 C18 N7 -176.3(4)
C24 N6 C18 C17 177.0(6)
Cu1 N6 C18 C17 0.1(7)
C19 N7 C18 N6 -0.3(7)
C19 N7 C18 C17 -176.8(6)
N1 C17 C18 N6 5.2(8)
N1 C17 C18 N7 -178.8(5)
C18 N7 C19 C20 176.6(7)
C18 N7 C19 C24 -0.1(6)
C24 C19 C20 C21 -0.7(10)
N7 C19 C20 C21 -176.8(6)
C19 C20 C21 C22 0.6(11)
C20 C21 C22 C23 -0.4(12)
C21 C22 C23 C24 0.2(10)
C22 C23 C24 N6 176.0(6)
C22 C23 C24 C19 -0.2(9)
C18 N6 C24 C23 -177.2(6)
Cu1 N6 C24 C23 -1.7(11)
C18 N6 C24 C19 -0.7(6)
Cu1 N6 C24 C19 174.8(4)
C20 C19 C24 C23 0.5(10)
N7 C19 C24 C23 177.5(5)
C20 C19 C24 N6 -176.5(6)
N7 C19 C24 N6 0.4(6)
C29 N15 C25 C26 -6.4(10)
Cu1 N15 C25 C26 171.0(5)
N15 C25 C26 C27 1.3(10)
C25 C26 C27 C28 2.9(10)
C25 C26 C27 C30 -176.2(6)
C26 C27 C28 C29 -2.0(9)
C30 C27 C28 C29 177.0(6)
C25 N15 C29 C28 7.4(9)
Cu1 N15 C29 C28 -170.3(5)
C27 C28 C29 N15 -3.2(10)
C26 C27 C30 C34 -36.2(9)
C28 C27 C30 C34 144.7(6)
C26 C27 C30 C31 147.6(6)
C28 C27 C30 C31 -31.5(9)
C34 C30 C31 C32 0.6(9)
C27 C30 C31 C32 177.0(6)
C33 N16 C32 C31 1.9(9)
Cu2 N16 C32 C31 -165.4(5)
C30 C31 C32 N16 -1.7(10)
C32 N16 C33 C34 -1.2(8)
Cu2 N16 C33 C34 166.8(5)
C31 C30 C34 C33 0.1(9)
C27 C30 C34 C33 -176.2(5)
N16 C33 C34 C30 0.2(9)
C43 N8 C35 C36 -148.3(5)
C51 N8 C35 C36 85.5(6)
Cu2 N8 C35 C36 -27.3(6)
C42 N9 C36 N10 -0.3(8)
Cu2 N9 C36 N10 -169.6(5)
C42 N9 C36 C35 178.3(6)
Cu2 N9 C36 C35 9.0(8)
C37 N10 C36 N9 2.2(8)
C37 N10 C36 C35 -176.3(6)
N8 C35 C36 N9 13.4(9)
N8 C35 C36 N10 -168.2(6)
C36 N10 C37 C38 177.2(4)
C36 N10 C37 C42 -3.1(6)
N10 C37 C38 C39 179.7(7)
C42 C37 C38 C39 0.0
C37 C38 C39 C40 0.0
C38 C39 C40 C41 0.0
C39 C40 C41 C42 0.0
C36 N9 C42 C41 -178.5(4)
Cu2 N9 C42 C41 -13.6(9)
C36 N9 C42 C37 -1.7(5)
Cu2 N9 C42 C37 163.2(5)
C40 C41 C42 N9 176.5(6)
C40 C41 C42 C37 0.0
N10 C37 C42 N9 2.9(5)
C38 C37 C42 N9 -177.3(4)
N10 C37 C42 C41 -179.8(5)
C38 C37 C42 C41 0.0
C35 N8 C43 C44 93.8(6)
C51 N8 C43 C44 -140.3(5)
Cu2 N8 C43 C44 -26.5(6)
C50 N11 C44 N12 -2.4(7)
Cu2 N11 C44 N12 -176.4(4)
C50 N11 C44 C43 170.1(6)
Cu2 N11 C44 C43 -3.9(7)
C45 N12 C44 N11 2.3(7)
C45 N12 C44 C43 -170.0(6)
N8 C43 C44 N11 21.3(9)
N8 C43 C44 N12 -167.0(6)
C44 N12 C45 C50 -1.2(7)
C44 N12 C45 C46 176.4(7)
N12 C45 C46 C47 -174.1(7)
C50 C45 C46 C47 3.2(10)
C45 C46 C47 C48 -3.2(11)
C46 C47 C48 C49 1.5(12)
C47 C48 C49 C50 0.5(11)
N12 C45 C50 N11 -0.2(6)
C46 C45 C50 N11 -178.1(6)
N12 C45 C50 C49 176.6(5)
C46 C45 C50 C49 -1.3(9)
C44 N11 C50 C45 1.6(6)
Cu2 N11 C50 C45 172.1(5)
C44 N11 C50 C49 -174.8(6)
Cu2 N11 C50 C49 -4.2(11)
C48 C49 C50 C45 -0.5(9)
C48 C49 C50 N11 175.4(6)
C43 N8 C51 C52 76.3(6)
C35 N8 C51 C52 -157.2(6)
Cu2 N8 C51 C52 -41.3(6)
C58 N13 C52 N14 -0.5(7)
Cu2 N13 C52 N14 -172.3(4)
C58 N13 C52 C51 -179.4(6)
Cu2 N13 C52 C51 8.8(7)
C53 N14 C52 N13 1.4(7)
C53 N14 C52 C51 -179.7(7)
N8 C51 C52 N13 23.3(9)
N8 C51 C52 N14 -155.5(6)
C52 N14 C53 C54 179.8(7)
C52 N14 C53 C58 -1.6(7)
C58 C53 C54 C55 2.4(11)
N14 C53 C54 C55 -179.3(8)
C53 C54 C55 C56 -4.3(14)
C54 C55 C56 C57 3.4(14)
C55 C56 C57 C58 -0.2(11)
C52 N13 C58 C53 -0.6(7)
Cu2 N13 C58 C53 165.7(5)
C52 N13 C58 C57 179.1(7)
Cu2 N13 C58 C57 -14.6(12)
C54 C53 C58 N13 -179.9(6)
N14 C53 C58 N13 1.4(7)
C54 C53 C58 C57 0.4(10)
N14 C53 C58 C57 -178.3(6)
C56 C57 C58 N13 178.9(6)
C56 C57 C58 C53 -1.5(10)

loop_
_platon_squeeze_void_nr
_platon_squeeze_void_average_x
_platon_squeeze_void_average_y
_platon_squeeze_void_average_z
_platon_squeeze_void_volume
_platon_squeeze_void_count_electrons
_platon_squeeze_void_content
1 0.000 0.500 0.500 584 113 ' '
